data_7063170
loop_
_publ_author_name
'Podjed, Nina'
'Ko\<smrlj, Janez'
'Modec, Barbara'

_publ_section_title
;
 Piperidine and piperazine analogs in action: zinc(ii)-mediated formation
 of amidines
;
_journal_issue 19
_journal_name_full 'New Journal of Chemistry'
_journal_page_first 8844
_journal_page_last 8859
_journal_paper_doi 10.1039/D4NJ00235K
_journal_volume 48
_journal_year 2024
_chemical_formula_moiety 'C32 H36 N6 O6 Zn, C24 H22 N4 O4 Zn, 4(C2 H3 N)'
_chemical_formula_sum 'C64 H70 N14 O10 Zn2'
_chemical_formula_weight 1326.08
_space_group_crystal_system triclinic
_space_group_IT_number 2
_space_group_name_Hall '-P 1'
_space_group_name_H-M_alt 'P -1'
_atom_sites_solution_hydrogens mixed
_atom_sites_solution_primary dual
_audit_creation_date 2022-05-05
_audit_creation_method
;
Olex2 1.2
(compiled 2018.05.29 svn.r3508 for OlexSys, GUI svn.r5506)
;
_audit_update_record
;
2022-06-25 deposited with the CCDC.	2024-04-16 downloaded from the CCDC.
;
_cell_angle_alpha 90.652(2)
_cell_angle_beta 96.810(2)
_cell_angle_gamma 96.254(2)
_cell_formula_units_Z 1
_cell_length_a 7.3460(2)
_cell_length_b 13.6349(3)
_cell_length_c 15.7320(4)
_cell_measurement_reflns_used 14979
_cell_measurement_temperature 150.00(10)
_cell_measurement_theta_max 30.0280
_cell_measurement_theta_min 2.8130
_cell_volume 1554.85(7)
_computing_cell_refinement 'CrysAlisPro 1.171.40.68a (Rigaku OD, 2019)'
_computing_data_collection 'CrysAlisPro 1.171.40.68a (Rigaku OD, 2019)'
_computing_data_reduction 'CrysAlisPro 1.171.40.68a (Rigaku OD, 2019)'
_computing_molecular_graphics 'Olex2 (Dolomanov et al., 2009)'
_computing_publication_material 'Olex2 (Dolomanov et al., 2009)'
_computing_structure_refinement 'ShelXL (Sheldrick, 2015)'
_computing_structure_solution 'ShelXT (Sheldrick, 2015)'
_diffrn_ambient_environment N~2~
_diffrn_ambient_temperature 150.00(10)
_diffrn_detector 'CCD plate'
_diffrn_detector_area_resol_mean 10.4933
_diffrn_detector_type Atlas
_diffrn_measured_fraction_theta_full 0.999
_diffrn_measured_fraction_theta_max 0.933
_diffrn_measurement_details
;
List of Runs (angles in degrees, time in seconds):

  # Type    Start    End  Width  t~exp~   \w     \q     \k     \f   Frames
#--------------------------------------------------------------------------
  1  \w    -67.00  60.00   1.00   15.00    --   14.05 -19.00 -30.00  127
  2  \w    -42.00  48.00   1.00   15.00    --   14.05 -77.00-180.00   90
  3  \w    -12.00  90.00   1.00   15.00    --   14.05  37.00   0.00  102
  4  \w    -15.00  56.00   1.00   15.00    --   14.05 -99.00 -60.00   71
  5  \w    -12.00  90.00   1.00   15.00    --   14.05  37.00 120.00  102
  6  \w     37.00 102.00   1.00   15.00    --   14.05-178.00-150.00   65
  7  \w    -12.00  90.00   1.00   15.00    --   14.05  37.00-180.00  102
  8  \w    -42.00  19.00   1.00   15.00    --  -14.36 -77.00-180.00   61
  9  \w    -72.00 -27.00   1.00   15.00    --  -14.36 125.00  -1.86   45
 10  \w    -42.00  19.00   1.00   15.00    --  -14.36 -77.00 -60.00   61
 11  \w    -88.00 -39.00   1.00   15.00    --  -14.36 150.00  83.28   49
 12  \w    -87.00 -39.00   1.00   15.00    --  -14.36 149.00 -79.03   48
 13  \w    -75.00 -30.00   1.00   15.00    --  -14.36 130.00 150.05   45
 14  \w    -30.00  23.00   1.00   15.00    --  -14.36 -89.00-156.00   53
 15  \w    -77.00 -33.00   1.00   15.00    --  -14.36 133.00-154.45   44
;
_diffrn_measurement_device 'four-circle diffractometer'
_diffrn_measurement_device_type 'SuperNova, Dual, Cu at home/near, Atlas'
_diffrn_measurement_method '\w scans'
_diffrn_orient_matrix_type 'CrysAlisPro convention (1999,Acta A55,543-557)'
_diffrn_orient_matrix_UB_11 -0.0097298000
_diffrn_orient_matrix_UB_12 0.0506719000
_diffrn_orient_matrix_UB_13 -0.0063589000
_diffrn_orient_matrix_UB_21 0.0311552000
_diffrn_orient_matrix_UB_22 -0.0034533000
_diffrn_orient_matrix_UB_23 -0.0408012000
_diffrn_orient_matrix_UB_31 -0.0922435000
_diffrn_orient_matrix_UB_32 -0.0126791000
_diffrn_orient_matrix_UB_33 -0.0189172000
_diffrn_radiation_monochromator mirror
_diffrn_radiation_probe x-ray
_diffrn_radiation_type MoK\a
_diffrn_radiation_wavelength 0.71073
_diffrn_reflns_av_R_equivalents 0.0397
_diffrn_reflns_av_unetI/netI 0.0339
_diffrn_reflns_Laue_measured_fraction_full 0.999
_diffrn_reflns_Laue_measured_fraction_max 0.933
_diffrn_reflns_limit_h_max 10
_diffrn_reflns_limit_h_min -10
_diffrn_reflns_limit_k_max 18
_diffrn_reflns_limit_k_min -18
_diffrn_reflns_limit_l_max 20
_diffrn_reflns_limit_l_min -22
_diffrn_reflns_number 45344
_diffrn_reflns_point_group_measured_fraction_full 0.999
_diffrn_reflns_point_group_measured_fraction_max 0.933
_diffrn_reflns_theta_full 25.242
_diffrn_reflns_theta_max 30.301
_diffrn_reflns_theta_min 2.609
_diffrn_source 'micro-focus sealed X-ray tube'
_diffrn_source_type 'SuperNova (Mo) X-ray Source'
_exptl_absorpt_coefficient_mu 0.842
_exptl_absorpt_correction_T_max 1.00000
_exptl_absorpt_correction_T_min 0.86826
_exptl_absorpt_correction_type multi-scan
_exptl_absorpt_process_details
;
CrysAlisPro 1.171.40.68a (Rigaku Oxford Diffraction, 2019)
Empirical absorption correction using spherical harmonics,
 implemented in SCALE3 ABSPACK scaling algorithm.
;
_exptl_crystal_colour colourless
_exptl_crystal_density_diffrn 1.416
_exptl_crystal_description plate
_exptl_crystal_F_000 692
_exptl_crystal_size_max 0.2
_exptl_crystal_size_mid 0.15
_exptl_crystal_size_min 0.05
_refine_diff_density_max 0.503
_refine_diff_density_min -0.792
_refine_diff_density_rms 0.067
_refine_ls_extinction_method none
_refine_ls_goodness_of_fit_ref 1.038
_refine_ls_hydrogen_treatment mixed
_refine_ls_matrix_type full
_refine_ls_number_parameters 420
_refine_ls_number_reflns 8691
_refine_ls_number_restraints 0
_refine_ls_restrained_S_all 1.038
_refine_ls_R_factor_all 0.0535
_refine_ls_R_factor_gt 0.0368
_refine_ls_shift/su_max 0.001
_refine_ls_shift/su_mean 0.000
_refine_ls_structure_factor_coef Fsqd
_refine_ls_weighting_details 'w=1/[\s^2^(Fo^2^)+(0.0397P)^2^+1.1286P] where P=(Fo^2^+2Fc^2^)/3'
_refine_ls_weighting_scheme calc
_refine_ls_wR_factor_gt 0.0878
_refine_ls_wR_factor_ref 0.0969
_reflns_Friedel_coverage 0.000
_reflns_number_gt 6913
_reflns_number_total 8691
_reflns_threshold_expression 'I > 2\s(I)'
_cod_data_source_file d4nj00235k2.cif
_cod_data_source_block 22
_cod_depositor_comments 'Adding full bibliography for 7063150--7063171.cif.'
_cod_database_code 7063170
_shelx_shelxl_version_number 2018/3
_shelx_space_group_comment
;
The symmetry employed for this shelxl refinement is uniquely defined
by the following loop, which should always be used as a source of
symmetry information in preference to the above space-group names.
They are only intended as comments.
;
_shelx_estimated_absorpt_t_max 0.959
_shelx_estimated_absorpt_t_min 0.850
_reflns_odcompleteness_completeness 99.94
_reflns_odcompleteness_iscentric 1
_reflns_odcompleteness_theta 27.50
_olex2_refinement_description
;
1. Fixed Uiso
 At 1.2 times of:
  All C(H) groups, All C(H,H) groups
 At 1.5 times of:
  All C(H,H,H) groups
2.a Secondary CH2 refined with riding coordinates:
 C21(H21A,H21B), C22(H22A,H22B), C23(H23A,H23B), C24(H24A,H24B), C41(H41A,
 H41B), C42(H42A,H42B)
2.b Aromatic/amide H refined with riding coordinates:
 C11(H11), C12(H12), C13(H13), C14(H14), C16(H16), C17(H17), C31(H31),
 C32(H32), C33(H33), C34(H34), C36(H36), C37(H37)
2.c Idealised Me refined as rotating group:
 C26(H26A,H26B,H26C), C52(H52A,H52B,H52C), C62(H62A,H62B,H62C)
;
_oxdiff_exptl_absorpt_empirical_details
;
Empirical correction (ABSPACK) includes:
- Absorption correction using spherical harmonics
- Frame scaling
;
_oxdiff_exptl_absorpt_empirical_full_max 1.312
_oxdiff_exptl_absorpt_empirical_full_min 0.816

loop_
_space_group_symop_operation_xyz
'x, y, z'
'-x, -y, -z'

loop_
_atom_site_label
_atom_site_type_symbol
_atom_site_fract_x
_atom_site_fract_y
_atom_site_fract_z
_atom_site_U_iso_or_equiv
_atom_site_adp_type
_atom_site_occupancy
_atom_site_site_symmetry_order
_atom_site_calc_flag
_atom_site_refinement_flags_posn
_atom_site_refinement_flags_adp
_atom_site_refinement_flags_occupancy
_atom_site_disorder_assembly
_atom_site_disorder_group
Zn1 Zn 0.500000 0.000000 0.000000 0.01625(7) Uani 1 2 d S T P . .
Zn2 Zn 1.000000 0.500000 0.500000 0.01788(7) Uani 1 2 d S T P . .
O1 O 0.75049(16) 0.07847(9) -0.00869(8) 0.0199(2) Uani 1 1 d . . . . .
O2 O 0.5506(2) 0.36334(12) 0.32507(10) 0.0397(4) Uani 1 1 d . . . . .
O3 O 1.00218(18) 0.41172(10) 0.60499(8) 0.0245(3) Uani 1 1 d . . . . .
O11 O 1.02990(17) 0.12087(10) 0.06143(9) 0.0273(3) Uani 1 1 d . . . . .
O33 O 0.9349(2) 0.40858(13) 0.73976(10) 0.0435(4) Uani 1 1 d . . . . .
N1 N 0.67913(19) -0.05860(10) 0.10879(9) 0.0174(3) Uani 1 1 d . . . . .
N2 N 0.4290(2) 0.12141(11) 0.08143(9) 0.0187(3) Uani 1 1 d . . . . .
H2 H 0.318(3) 0.1111(16) 0.0797(14) 0.024(6) Uiso 1 1 d . . . . .
N3 N 1.0158(2) 0.60926(12) 0.60568(10) 0.0219(3) Uani 1 1 d . . . . .
N4 N 0.69114(19) 0.48980(11) 0.48366(10) 0.0177(3) Uani 1 1 d . . . . .
H4 H 0.678(3) 0.4675(19) 0.4341(17) 0.038(7) Uiso 1 1 d . . . . .
N5 N 0.7669(6) 0.4287(3) 1.0001(3) 0.1250(17) Uani 1 1 d . . . . .
N6 N 0.3716(4) -0.00777(19) 0.37611(18) 0.0656(7) Uani 1 1 d . . . . .
N22 N 0.4677(2) 0.29506(12) 0.19298(10) 0.0254(3) Uani 1 1 d . . . . .
C10 C 0.6416(2) -0.13008(12) 0.16743(11) 0.0194(3) Uani 1 1 d . . . . .
C11 C 0.4575(3) -0.17133(14) 0.16943(12) 0.0244(4) Uani 1 1 d . . . . .
H11 H 0.363568 -0.150923 0.131059 0.029 Uiso 1 1 calc R . . . .
C12 C 0.4177(3) -0.24142(15) 0.22799(13) 0.0300(4) Uani 1 1 d . . . . .
H12 H 0.296171 -0.267983 0.229885 0.036 Uiso 1 1 calc R . . . .
C13 C 0.5595(3) -0.27352(15) 0.28534(14) 0.0335(5) Uani 1 1 d . . . . .
H13 H 0.530286 -0.321366 0.324679 0.040 Uiso 1 1 calc R . . . .
C14 C 0.7385(3) -0.23602(15) 0.28445(14) 0.0314(4) Uani 1 1 d . . . . .
H14 H 0.830457 -0.258833 0.322468 0.038 Uiso 1 1 calc R . . . .
C15 C 0.7849(3) -0.16221(14) 0.22562(12) 0.0233(4) Uani 1 1 d . . . . .
C16 C 0.9669(3) -0.11907(15) 0.22181(12) 0.0268(4) Uani 1 1 d . . . . .
H16 H 1.063921 -0.139740 0.258123 0.032 Uiso 1 1 calc R . . . .
C17 C 0.9999(2) -0.04697(14) 0.16467(12) 0.0233(4) Uani 1 1 d . . . . .
H17 H 1.119151 -0.017266 0.162133 0.028 Uiso 1 1 calc R . . . .
C18 C 0.8507(2) -0.01786(12) 0.10933(11) 0.0178(3) Uani 1 1 d . . . . .
C19 C 0.8813(2) 0.06721(13) 0.04876(11) 0.0186(3) Uani 1 1 d . . . . .
C21 C 0.5017(2) 0.11943(14) 0.17288(11) 0.0219(4) Uani 1 1 d . . . . .
H21A H 0.635410 0.129397 0.178206 0.026 Uiso 1 1 calc R . . . .
H21B H 0.466245 0.054680 0.194500 0.026 Uiso 1 1 calc R . . . .
C22 C 0.4340(3) 0.19706(14) 0.22799(12) 0.0270(4) Uani 1 1 d . . . . .
H22A H 0.302926 0.181247 0.230791 0.032 Uiso 1 1 calc R . . . .
H22B H 0.497146 0.196614 0.285724 0.032 Uiso 1 1 calc R . . . .
C23 C 0.4013(3) 0.30089(14) 0.10223(12) 0.0257(4) Uani 1 1 d . . . . .
H23A H 0.441815 0.365564 0.081859 0.031 Uiso 1 1 calc R . . . .
H23B H 0.267482 0.292153 0.094402 0.031 Uiso 1 1 calc R . . . .
C24 C 0.4738(3) 0.22193(13) 0.05051(12) 0.0244(4) Uani 1 1 d . . . . .
H24A H 0.421696 0.224718 -0.008914 0.029 Uiso 1 1 calc R . . . .
H24B H 0.606663 0.235902 0.053023 0.029 Uiso 1 1 calc R . . . .
C25 C 0.5217(3) 0.37355(16) 0.24676(14) 0.0312(4) Uani 1 1 d . . . . .
C26 C 0.5471(4) 0.47351(17) 0.20896(17) 0.0457(6) Uani 1 1 d . . . . .
H26A H 0.428681 0.494599 0.190354 0.069 Uiso 1 1 calc GR . . . .
H26B H 0.615833 0.470554 0.160928 0.069 Uiso 1 1 calc GR . . . .
H26C H 0.613214 0.519550 0.251344 0.069 Uiso 1 1 calc GR . . . .
C30 C 1.0428(2) 0.71053(14) 0.60652(13) 0.0266(4) Uani 1 1 d . . . . .
C31 C 1.0706(3) 0.75962(15) 0.52978(15) 0.0313(4) Uani 1 1 d . . . . .
H31 H 1.067345 0.723361 0.479086 0.038 Uiso 1 1 calc R . . . .
C32 C 1.1025(3) 0.86108(16) 0.52981(18) 0.0422(6) Uani 1 1 d . . . . .
H32 H 1.122157 0.893060 0.479258 0.051 Uiso 1 1 calc R . . . .
C33 C 1.1054(3) 0.91674(17) 0.6064(2) 0.0504(7) Uani 1 1 d . . . . .
H33 H 1.127750 0.985193 0.606192 0.061 Uiso 1 1 calc R . . . .
C34 C 1.0759(3) 0.87086(18) 0.67992(18) 0.0466(7) Uani 1 1 d . . . . .
H34 H 1.075359 0.908628 0.729473 0.056 Uiso 1 1 calc R . . . .
C35 C 1.0458(3) 0.76647(16) 0.68355(15) 0.0345(5) Uani 1 1 d . . . . .
C36 C 1.0202(3) 0.71552(19) 0.75928(15) 0.0394(5) Uani 1 1 d . . . . .
H36 H 1.020970 0.750369 0.810504 0.047 Uiso 1 1 calc R . . . .
C37 C 0.9944(3) 0.61535(18) 0.75734(14) 0.0355(5) Uani 1 1 d . . . . .
H37 H 0.976762 0.580890 0.806927 0.043 Uiso 1 1 calc R . . . .
C38 C 0.9947(2) 0.56424(16) 0.67845(12) 0.0263(4) Uani 1 1 d . . . . .
C39 C 0.9744(2) 0.45183(15) 0.67537(12) 0.0267(4) Uani 1 1 d . . . . .
C41 C 0.6192(2) 0.58625(13) 0.48711(12) 0.0208(3) Uani 1 1 d . . . . .
H41A H 0.679559 0.630605 0.448710 0.025 Uiso 1 1 calc R . . . .
H41B H 0.648910 0.614210 0.544694 0.025 Uiso 1 1 calc R . . . .
C42 C 0.5897(2) 0.42108(13) 0.53786(12) 0.0216(4) Uani 1 1 d . . . . .
H42A H 0.618596 0.443234 0.597221 0.026 Uiso 1 1 calc R . . . .
H42B H 0.630318 0.356128 0.532841 0.026 Uiso 1 1 calc R . . . .
C51 C 0.8709(6) 0.3874(3) 0.9708(2) 0.0724(10) Uani 1 1 d . . . . .
C52 C 1.0041(5) 0.3352(2) 0.93459(18) 0.0580(8) Uani 1 1 d . . . . .
H52A H 0.979692 0.334618 0.873256 0.087 Uiso 1 1 calc GR . . . .
H52B H 0.995773 0.268612 0.954163 0.087 Uiso 1 1 calc GR . . . .
H52C H 1.125732 0.367479 0.952110 0.087 Uiso 1 1 calc GR . . . .
C61 C 0.3875(4) 0.06331(19) 0.41499(18) 0.0449(6) Uani 1 1 d . . . . .
C62 C 0.4066(4) 0.15491(19) 0.46480(19) 0.0491(6) Uani 1 1 d . . . . .
H62A H 0.481163 0.204731 0.437878 0.074 Uiso 1 1 calc GR . . . .
H62B H 0.464317 0.144739 0.521535 0.074 Uiso 1 1 calc GR . . . .
H62C H 0.286878 0.175827 0.467935 0.074 Uiso 1 1 calc GR . . . .

loop_
_atom_site_aniso_label
_atom_site_aniso_U_11
_atom_site_aniso_U_22
_atom_site_aniso_U_33
_atom_site_aniso_U_23
_atom_site_aniso_U_13
_atom_site_aniso_U_12
Zn1 0.01497(13) 0.01691(14) 0.01565(14) -0.00028(10) 0.00026(10) -0.00191(9)
Zn2 0.01777(13) 0.01889(14) 0.01670(14) 0.00025(10) 0.00116(10) 0.00182(10)
O1 0.0184(6) 0.0206(6) 0.0197(6) 0.0024(5) 0.0015(5) -0.0019(4)
O2 0.0420(9) 0.0450(9) 0.0300(8) -0.0190(7) -0.0051(7) 0.0082(7)
O3 0.0246(6) 0.0260(7) 0.0229(7) 0.0044(5) 0.0018(5) 0.0028(5)
O11 0.0177(6) 0.0246(7) 0.0375(8) 0.0018(6) -0.0008(5) -0.0030(5)
O33 0.0499(10) 0.0526(10) 0.0263(8) 0.0104(7) 0.0085(7) -0.0071(8)
N1 0.0195(7) 0.0158(7) 0.0165(7) -0.0018(5) 0.0012(5) 0.0010(5)
N2 0.0163(7) 0.0203(7) 0.0180(7) -0.0035(6) 0.0006(5) -0.0022(5)
N3 0.0162(7) 0.0262(8) 0.0228(8) -0.0043(6) 0.0003(6) 0.0024(6)
N4 0.0170(7) 0.0190(7) 0.0164(7) -0.0005(6) -0.0007(5) 0.0012(5)
N5 0.127(3) 0.087(3) 0.162(4) -0.046(3) 0.081(3) -0.051(2)
N6 0.0820(19) 0.0435(14) 0.0695(18) 0.0017(12) 0.0076(14) 0.0005(12)
N22 0.0296(8) 0.0238(8) 0.0217(8) -0.0068(6) -0.0011(6) 0.0032(6)
C10 0.0256(8) 0.0165(8) 0.0158(8) -0.0009(6) 0.0024(6) 0.0016(6)
C11 0.0261(9) 0.0237(9) 0.0225(9) 0.0028(7) 0.0019(7) -0.0003(7)
C12 0.0329(10) 0.0272(10) 0.0293(10) 0.0043(8) 0.0067(8) -0.0034(8)
C13 0.0466(12) 0.0263(10) 0.0282(10) 0.0112(8) 0.0068(9) 0.0029(9)
C14 0.0387(11) 0.0300(10) 0.0259(10) 0.0083(8) 0.0000(8) 0.0083(8)
C15 0.0300(9) 0.0219(9) 0.0182(8) 0.0006(7) 0.0012(7) 0.0065(7)
C16 0.0252(9) 0.0315(10) 0.0237(9) 0.0014(8) -0.0026(7) 0.0090(7)
C17 0.0184(8) 0.0285(9) 0.0227(9) -0.0027(7) 0.0003(7) 0.0034(7)
C18 0.0175(7) 0.0188(8) 0.0167(8) -0.0042(6) 0.0018(6) 0.0008(6)
C19 0.0169(7) 0.0180(8) 0.0207(8) -0.0038(6) 0.0030(6) 0.0012(6)
C21 0.0225(8) 0.0239(9) 0.0188(8) -0.0020(7) 0.0007(6) 0.0031(7)
C22 0.0329(10) 0.0291(10) 0.0192(9) -0.0033(7) 0.0031(7) 0.0048(8)
C23 0.0317(10) 0.0209(9) 0.0234(9) -0.0043(7) -0.0010(7) 0.0034(7)
C24 0.0312(9) 0.0199(9) 0.0212(9) -0.0024(7) 0.0039(7) -0.0016(7)
C25 0.0255(9) 0.0327(11) 0.0340(11) -0.0152(9) -0.0028(8) 0.0055(8)
C26 0.0532(14) 0.0282(11) 0.0510(15) -0.0164(10) -0.0061(12) -0.0009(10)
C30 0.0174(8) 0.0265(9) 0.0347(11) -0.0085(8) -0.0023(7) 0.0045(7)
C31 0.0263(9) 0.0270(10) 0.0400(12) -0.0029(9) 0.0022(8) 0.0027(8)
C32 0.0348(11) 0.0267(11) 0.0633(16) 0.0026(10) -0.0008(11) 0.0030(9)
C33 0.0422(13) 0.0236(11) 0.081(2) -0.0111(12) -0.0133(13) 0.0084(9)
C34 0.0404(13) 0.0368(13) 0.0592(16) -0.0254(12) -0.0141(11) 0.0141(10)
C35 0.0229(9) 0.0369(11) 0.0421(12) -0.0172(9) -0.0061(8) 0.0082(8)
C36 0.0275(10) 0.0581(15) 0.0323(11) -0.0224(11) -0.0025(8) 0.0124(10)
C37 0.0268(10) 0.0555(14) 0.0241(10) -0.0089(9) 0.0025(8) 0.0061(9)
C38 0.0161(8) 0.0390(11) 0.0231(9) -0.0035(8) 0.0006(7) 0.0017(7)
C39 0.0195(8) 0.0376(11) 0.0215(9) 0.0042(8) -0.0003(7) -0.0014(7)
C41 0.0159(8) 0.0197(8) 0.0263(9) 0.0040(7) 0.0014(6) 0.0010(6)
C42 0.0165(8) 0.0201(8) 0.0277(9) 0.0061(7) 0.0006(7) 0.0019(6)
C51 0.093(3) 0.0535(19) 0.065(2) -0.0086(16) 0.0250(19) -0.0349(18)
C52 0.080(2) 0.0508(16) 0.0373(14) 0.0089(12) -0.0095(14) -0.0012(14)
C61 0.0454(13) 0.0371(13) 0.0525(15) 0.0112(11) 0.0071(11) 0.0034(10)
C62 0.0440(14) 0.0438(14) 0.0608(17) 0.0014(12) 0.0083(12) 0.0078(11)

loop_
_atom_type_symbol
_atom_type_description
_atom_type_scat_dispersion_real
_atom_type_scat_dispersion_imag
_atom_type_scat_source
C C 0.0033 0.0016 'International Tables Vol C Tables 4.2.6.8 and 6.1.1.4'
H H 0.0000 0.0000 'International Tables Vol C Tables 4.2.6.8 and 6.1.1.4'
N N 0.0061 0.0033 'International Tables Vol C Tables 4.2.6.8 and 6.1.1.4'
O O 0.0106 0.0060 'International Tables Vol C Tables 4.2.6.8 and 6.1.1.4'
Zn Zn 0.2839 1.4301 'International Tables Vol C Tables 4.2.6.8 and 6.1.1.4'

loop_
_geom_angle_atom_site_label_1
_geom_angle_atom_site_label_2
_geom_angle_atom_site_label_3
_geom_angle
_geom_angle_site_symmetry_1
_geom_angle_site_symmetry_3
_geom_angle_publ_flag
O1 Zn1 O1 180.0 2_655 . ?
O1 Zn1 N1 77.85(5) . . ?
O1 Zn1 N1 77.85(5) 2_655 2_655 ?
O1 Zn1 N1 102.15(5) 2_655 . ?
O1 Zn1 N1 102.15(5) . 2_655 ?
O1 Zn1 N2 89.20(5) 2_655 2_655 ?
O1 Zn1 N2 89.20(5) . . ?
O1 Zn1 N2 90.80(5) 2_655 . ?
O1 Zn1 N2 90.80(5) . 2_655 ?
N1 Zn1 N1 180.0 . 2_655 ?
N2 Zn1 N1 92.46(5) 2_655 2_655 ?
N2 Zn1 N1 87.54(5) 2_655 . ?
N2 Zn1 N1 92.46(5) . . ?
N2 Zn1 N1 87.54(5) . 2_655 ?
N2 Zn1 N2 180.0 2_655 . ?
O3 Zn2 O3 180.00(7) 2_766 . ?
O3 Zn2 N3 101.94(6) . 2_766 ?
O3 Zn2 N3 78.06(6) . . ?
O3 Zn2 N3 101.94(6) 2_766 . ?
O3 Zn2 N3 78.06(6) 2_766 2_766 ?
O3 Zn2 N4 91.83(5) . . ?
O3 Zn2 N4 88.17(5) . 2_766 ?
O3 Zn2 N4 91.83(5) 2_766 2_766 ?
O3 Zn2 N4 88.17(5) 2_766 . ?
N3 Zn2 N3 180.0 . 2_766 ?
N3 Zn2 N4 90.82(5) 2_766 2_766 ?
N3 Zn2 N4 89.18(5) 2_766 . ?
N3 Zn2 N4 90.82(5) . . ?
N3 Zn2 N4 89.18(5) . 2_766 ?
N4 Zn2 N4 180.0 . 2_766 ?
C19 O1 Zn1 117.86(11) . . ?
C39 O3 Zn2 116.78(12) . . ?
C10 N1 Zn1 131.58(11) . . ?
C18 N1 Zn1 109.58(11) . . ?
C18 N1 C10 118.70(15) . . ?
C21 N2 Zn1 115.28(11) . . ?
C21 N2 C24 108.40(14) . . ?
C24 N2 Zn1 115.26(11) . . ?
C30 N3 Zn2 131.03(13) . . ?
C38 N3 Zn2 110.30(13) . . ?
C38 N3 C30 118.67(17) . . ?
C41 N4 Zn2 113.61(10) . . ?
C41 N4 C42 108.61(14) . . ?
C42 N4 Zn2 118.21(10) . . ?
C22 N22 C23 114.21(14) . . ?
C25 N22 C22 119.50(17) . . ?
C25 N22 C23 124.98(17) . . ?
N1 C10 C11 119.05(16) . . ?
N1 C10 C15 121.04(16) . . ?
C11 C10 C15 119.91(16) . . ?
C12 C11 C10 119.77(18) . . ?
C11 C12 C13 120.33(19) . . ?
C14 C13 C12 121.34(19) . . ?
C13 C14 C15 120.00(19) . . ?
C14 C15 C10 118.63(17) . . ?
C16 C15 C10 118.22(17) . . ?
C16 C15 C14 123.14(17) . . ?
C17 C16 C15 119.64(17) . . ?
C16 C17 C18 119.16(17) . . ?
N1 C18 C17 123.18(16) . . ?
N1 C18 C19 116.41(15) . . ?
C17 C18 C19 120.36(15) . . ?
O1 C19 C18 116.88(14) . . ?
O11 C19 O1 125.62(17) . . ?
O11 C19 C18 117.47(15) . . ?
N2 C21 C22 113.70(15) . . ?
N22 C22 C21 110.93(16) . . ?
N22 C23 C24 110.60(16) . . ?
N2 C24 C23 112.97(16) . . ?
O2 C25 N22 121.2(2) . . ?
O2 C25 C26 120.68(19) . . ?
N22 C25 C26 118.13(19) . . ?
N3 C30 C31 119.35(18) . . ?
N3 C30 C35 121.0(2) . . ?
C31 C30 C35 119.61(19) . . ?
C32 C31 C30 120.2(2) . . ?
C31 C32 C33 120.2(3) . . ?
C34 C33 C32 120.2(2) . . ?
C33 C34 C35 121.7(2) . . ?
C34 C35 C30 118.1(2) . . ?
C36 C35 C30 118.4(2) . . ?
C36 C35 C34 123.6(2) . . ?
C37 C36 C35 119.8(2) . . ?
C36 C37 C38 118.8(2) . . ?
N3 C38 C37 123.3(2) . . ?
N3 C38 C39 116.90(17) . . ?
C37 C38 C39 119.81(19) . . ?
O3 C39 C38 115.87(16) . . ?
O33 C39 O3 126.2(2) . . ?
O33 C39 C38 117.88(19) . . ?
N4 C41 C42 112.54(14) . 2_666 ?
N4 C42 C41 112.23(14) . 2_666 ?
N5 C51 C52 179.4(5) . . ?
N6 C61 C62 179.6(3) . . ?

loop_
_geom_bond_atom_site_label_1
_geom_bond_atom_site_label_2
_geom_bond_distance
_geom_bond_site_symmetry_2
_geom_bond_publ_flag
Zn1 O1 2.0453(11) 2_655 ?
Zn1 O1 2.0453(11) . ?
Zn1 N1 2.2418(14) 2_655 ?
Zn1 N1 2.2417(14) . ?
Zn1 N2 2.2253(15) 2_655 ?
Zn1 N2 2.2254(15) . ?
Zn2 O3 2.0544(13) . ?
Zn2 O3 2.0543(13) 2_766 ?
Zn2 N3 2.2038(15) . ?
Zn2 N3 2.2039(15) 2_766 ?
Zn2 N4 2.2417(14) 2_766 ?
Zn2 N4 2.2417(14) . ?
O1 C19 1.262(2) . ?
O2 C25 1.237(3) . ?
O3 C39 1.277(2) . ?
O11 C19 1.240(2) . ?
O33 C39 1.226(2) . ?
N1 C10 1.378(2) . ?
N1 C18 1.320(2) . ?
N2 C21 1.476(2) . ?
N2 C24 1.476(2) . ?
N3 C30 1.373(2) . ?
N3 C38 1.322(3) . ?
N4 C41 1.473(2) . ?
N4 C42 1.475(2) . ?
N5 C51 1.133(5) . ?
N6 C61 1.128(4) . ?
N22 C22 1.458(3) . ?
N22 C23 1.459(2) . ?
N22 C25 1.351(2) . ?
C10 C11 1.411(2) . ?
C10 C15 1.421(2) . ?
C11 C12 1.368(3) . ?
C12 C13 1.406(3) . ?
C13 C14 1.360(3) . ?
C14 C15 1.417(3) . ?
C15 C16 1.409(3) . ?
C16 C17 1.361(3) . ?
C17 C18 1.412(2) . ?
C18 C19 1.524(2) . ?
C21 C22 1.522(3) . ?
C23 C24 1.521(3) . ?
C25 C26 1.495(3) . ?
C30 C31 1.412(3) . ?
C30 C35 1.421(3) . ?
C31 C32 1.378(3) . ?
C32 C33 1.414(4) . ?
C33 C34 1.349(4) . ?
C34 C35 1.419(3) . ?
C35 C36 1.407(4) . ?
C36 C37 1.358(3) . ?
C37 C38 1.417(3) . ?
C38 C39 1.523(3) . ?
C41 C42 1.530(2) 2_666 ?
C51 C52 1.437(5) . ?
C61 C62 1.452(4) . ?

loop_
_geom_hbond_atom_site_label_D
_geom_hbond_atom_site_label_H
_geom_hbond_atom_site_label_A
_geom_hbond_distance_DH
_geom_hbond_distance_HA
_geom_hbond_distance_DA
_geom_hbond_angle_DHA
_geom_hbond_site_symmetry_A
_geom_hbond_publ_flag
N2 H2 O11 0.81(2) 2.12(2) 2.910(2) 165(2) 1_455 yes
N4 H4 O2 0.82(3) 2.26(3) 3.028(2) 155(2) . yes
